data_4032705
loop_
_publ_author_name
'Mykhailiuk, Pavel K.'
'Kubyshkin, Vladimir'
'Bach, Thorsten'
'Budisa, Nediljko'

_publ_section_title
;
 Peptidyl-Prolyl Model Study: How Does the Electronic Effect Influence the
 Amide Bond Conformation?
;
_journal_issue 17
_journal_name_full 'The Journal of organic chemistry'
_journal_page_first 8831
_journal_page_last 8841
_journal_paper_doi 10.1021/acs.joc.7b00803
_journal_volume 82
_journal_year 2017
_chemical_formula_sum 'C13 H12 F N O3'
_chemical_formula_weight 249.24
_space_group_crystal_system orthorhombic
_space_group_IT_number 19
_space_group_name_Hall 'P 2ac 2ab'
_space_group_name_H-M_alt 'P 21 21 21'
_symmetry_space_group_name_Hall 'P 2ac 2ab'
_symmetry_space_group_name_H-M 'P 21 21 21'
_atom_sites_solution_hydrogens mixed
_audit_creation_method SHELXL-2014/7
_cell_angle_alpha 90
_cell_angle_beta 90
_cell_angle_gamma 90
_cell_formula_units_Z 4
_cell_length_a 6.3961(4)
_cell_length_b 8.4683(7)
_cell_length_c 21.9193(13)
_cell_measurement_reflns_used 1110
_cell_measurement_temperature 293(2)
_cell_measurement_theta_max 20.42
_cell_measurement_theta_min 3.68
_cell_volume 1187.24(14)
_computing_cell_refinement
;
CrysAlis RED, Agilent Technologies,
Version 1.171.36.24 (release 03-12-2012 CrysAlis171 .NET)
(compiled Dec  3 2012,18:21:49)
;
_computing_data_collection
;
CrysAlis CCD, Agilent Technologies,
Version 1.171.36.24 (release 03-12-2012 CrysAlis171 .NET)
(compiled Dec  3 2012,18:21:49)
;
_computing_data_reduction
;
CrysAlis RED, Agilent Technologies,
Version 1.171.36.24 (release 03-12-2012 CrysAlis171 .NET)
(compiled Dec  3 2012,18:21:49)
;
_computing_molecular_graphics 'XP (Siemens, 1998)'
_computing_publication_material 'SHELXL-2014/7 (Sheldrick, 2014)'
_computing_structure_refinement 'SHELXL-2014/7 (Sheldrick, 2014)'
_computing_structure_solution 'SHELXTL (Sheldrick, 1998)'
_diffrn_ambient_temperature 293(2)
_diffrn_detector_area_resol_mean 16.1827
_diffrn_measured_fraction_theta_full 0.992
_diffrn_measured_fraction_theta_max 0.994
_diffrn_measurement_device_type 'Xcalibur, Sapphire3'
_diffrn_measurement_method \w-scan
_diffrn_radiation_type MoK\a
_diffrn_radiation_wavelength 0.71073
_diffrn_reflns_av_R_equivalents 0.1119
_diffrn_reflns_av_unetI/netI 0.1074
_diffrn_reflns_Laue_measured_fraction_full 0.992
_diffrn_reflns_Laue_measured_fraction_max 0.994
_diffrn_reflns_limit_h_max 7
_diffrn_reflns_limit_h_min -8
_diffrn_reflns_limit_k_max 11
_diffrn_reflns_limit_k_min -11
_diffrn_reflns_limit_l_max 28
_diffrn_reflns_limit_l_min -30
_diffrn_reflns_number 12257
_diffrn_reflns_point_group_measured_fraction_full 0.987
_diffrn_reflns_point_group_measured_fraction_max 0.986
_diffrn_reflns_theta_full 25.242
_diffrn_reflns_theta_max 29.992
_diffrn_reflns_theta_min 3.040
_diffrn_source 'Enhance (Mo) X-ray Source'
_exptl_absorpt_coefficient_mu 0.110
_exptl_absorpt_correction_T_max 1.000
_exptl_absorpt_correction_T_min 0.507
_exptl_absorpt_correction_type multi-scan
_exptl_absorpt_process_details
;
CrysAlis RED, Agilent Technologies,
Version 1.171.36.24 (release 03-12-2012 CrysAlis171 .NET)
(compiled Dec  3 2012,18:21:49)
Empirical absorption correction using spherical harmonics,
 implemented in SCALE3 ABSPACK scaling algorithm.
;
_exptl_crystal_colour colourless
_exptl_crystal_density_diffrn 1.394
_exptl_crystal_description parallelepiped
_exptl_crystal_F_000 520
_exptl_crystal_size_max 0.120
_exptl_crystal_size_mid 0.100
_exptl_crystal_size_min 0.100
_refine_diff_density_max 0.135
_refine_diff_density_min -0.179
_refine_diff_density_rms 0.035
_refine_ls_abs_structure_details
;
 Flack x determined using 391 quotients [(I+)-(I-)]/[(I+)+(I-)]
 (Parsons, Flack and Wagner, Acta Cryst. B69 (2013) 249-259).
;
_refine_ls_abs_structure_Flack -1.4(10)
_refine_ls_extinction_method none
_refine_ls_goodness_of_fit_ref 0.826
_refine_ls_hydrogen_treatment mixed
_refine_ls_matrix_type full
_refine_ls_number_parameters 167
_refine_ls_number_reflns 3392
_refine_ls_number_restraints 0
_refine_ls_restrained_S_all 0.826
_refine_ls_R_factor_all 0.1557
_refine_ls_R_factor_gt 0.0523
_refine_ls_shift/su_max 0.000
_refine_ls_shift/su_mean 0.000
_refine_ls_structure_factor_coef Fsqd
_refine_ls_weighting_details 'w=1/[\s^2^(Fo^2^)+(0.0365P)^2^] where P=(Fo^2^+2Fc^2^)/3'
_refine_ls_weighting_scheme calc
_refine_ls_wR_factor_gt 0.0983
_refine_ls_wR_factor_ref 0.1255
_reflns_Friedel_coverage 0.708
_reflns_Friedel_fraction_full 0.978
_reflns_Friedel_fraction_max 0.975
_reflns_number_gt 1399
_reflns_number_total 3392
_reflns_threshold_expression 'I > 2\s(I)'
_cod_data_source_file jo7b00803_si_002.cif
_cod_data_source_block tolm251
_cod_database_code 4032705
_shelx_shelxl_version_number 2014/7
_shelx_space_group_comment
;
The symmetry employed for this shelxl refinement is uniquely defined
by the following loop, which should always be used as a source of
symmetry information in preference to the above space-group names.
They are only intended as comments.
;
_shelx_estimated_absorpt_t_min 0.987
_shelx_estimated_absorpt_t_max 0.989

loop_
_space_group_symop_operation_xyz
'x, y, z'
'-x+1/2, -y, z+1/2'
'-x, y+1/2, -z+1/2'
'x+1/2, -y+1/2, -z'

loop_
_atom_site_label
_atom_site_type_symbol
_atom_site_fract_x
_atom_site_fract_y
_atom_site_fract_z
_atom_site_U_iso_or_equiv
_atom_site_adp_type
_atom_site_occupancy
_atom_site_site_symmetry_order
_atom_site_calc_flag
_atom_site_refinement_flags_posn
_atom_site_refinement_flags_adp
F1 F 0.2164(4) 0.7848(3) 0.06669(11) 0.0815(8) Uani 1 1 d . .
O1 O 0.6124(4) 0.8324(4) 0.28316(11) 0.0698(9) Uani 1 1 d . .
O2 O 0.8687(4) 0.8942(3) 0.21754(12) 0.0578(8) Uani 1 1 d . .
H2O H 0.934(7) 0.936(5) 0.2511(17) 0.083(15) Uiso 1 1 d . .
O3 O 0.8535(4) 0.5438(3) 0.21715(11) 0.0580(8) Uani 1 1 d . .
N1 N 0.6776(5) 0.6532(4) 0.13911(12) 0.0485(8) Uani 1 1 d . .
C1 C 0.5331(6) 0.6363(5) 0.08661(15) 0.0607(12) Uani 1 1 d . .
H1B H 0.4712 0.5319 0.0843 0.073 Uiso 1 1 calc R U
H1A H 0.5988 0.6628 0.0481 0.073 Uiso 1 1 calc R U
C2 C 0.3782(6) 0.7609(5) 0.10740(17) 0.0568(11) Uani 1 1 d . .
C3 C 0.5175(7) 0.8988(5) 0.12681(17) 0.0625(12) Uani 1 1 d . .
H3B H 0.4439 0.9918 0.1412 0.075 Uiso 1 1 calc R U
H3A H 0.6294 0.9249 0.0987 0.075 Uiso 1 1 calc R U
C4 C 0.5745(6) 0.7766(5) 0.17667(15) 0.0483(9) Uani 1 1 d . .
C5 C 0.3426(6) 0.7257(6) 0.17478(16) 0.0616(11) Uani 1 1 d . .
H5B H 0.3165 0.6157 0.1845 0.074 Uiso 1 1 calc R U
H5A H 0.2462 0.7962 0.1954 0.074 Uiso 1 1 calc R U
C6 C 0.6865(6) 0.8323(5) 0.23280(17) 0.0506(10) Uani 1 1 d . .
C7 C 0.8007(6) 0.5404(5) 0.16266(16) 0.0486(10) Uani 1 1 d . .
C8 C 0.8850(6) 0.4155(5) 0.12154(15) 0.0485(10) Uani 1 1 d . .
C9 C 0.8990(6) 0.2620(5) 0.14291(16) 0.0550(11) Uani 1 1 d . .
H9 H 0.8437 0.2369 0.1809 0.066 Uiso 1 1 calc R U
C10 C 0.9934(7) 0.1462(5) 0.10870(18) 0.0629(12) Uani 1 1 d . .
H10 H 1.0006 0.0432 0.1233 0.076 Uiso 1 1 calc R U
C11 C 1.0771(7) 0.1837(6) 0.05288(18) 0.0637(12) Uani 1 1 d . .
H11 H 1.1425 0.1062 0.0297 0.076 Uiso 1 1 calc R U
C12 C 1.0645(7) 0.3351(6) 0.03132(18) 0.0689(13) Uani 1 1 d . .
H12 H 1.1221 0.3598 -0.0064 0.083 Uiso 1 1 calc R U
C13 C 0.9664(6) 0.4524(6) 0.06531(16) 0.0573(11) Uani 1 1 d . .
H13 H 0.9560 0.5546 0.0501 0.069 Uiso 1 1 calc R U

loop_
_atom_site_aniso_label
_atom_site_aniso_U_11
_atom_site_aniso_U_22
_atom_site_aniso_U_33
_atom_site_aniso_U_23
_atom_site_aniso_U_13
_atom_site_aniso_U_12
F1 0.0644(16) 0.0809(18) 0.0993(16) 0.0057(16) -0.0425(14) 0.0058(15)
O1 0.0643(19) 0.095(2) 0.0496(14) -0.0072(16) 0.0037(14) 0.0008(18)
O2 0.0508(18) 0.069(2) 0.0539(15) -0.0067(14) -0.0053(15) -0.0101(15)
O3 0.064(2) 0.0620(19) 0.0485(13) -0.0024(13) -0.0108(15) 0.0128(16)
N1 0.0443(17) 0.056(2) 0.0457(15) -0.0016(16) -0.0107(15) 0.0069(17)
C1 0.058(3) 0.070(3) 0.054(2) -0.006(2) -0.014(2) 0.004(2)
C2 0.048(2) 0.059(3) 0.063(2) 0.005(2) -0.019(2) 0.000(2)
C3 0.058(3) 0.056(3) 0.074(2) 0.010(2) -0.019(2) -0.001(2)
C4 0.040(2) 0.052(2) 0.0524(19) 0.0000(19) -0.0048(17) 0.0063(19)
C5 0.042(2) 0.073(3) 0.070(2) 0.004(2) -0.003(2) -0.002(2)
C6 0.046(2) 0.053(3) 0.053(2) 0.0006(19) -0.0044(19) 0.003(2)
C7 0.044(2) 0.052(3) 0.049(2) -0.0020(19) -0.0005(19) -0.002(2)
C8 0.043(2) 0.053(3) 0.049(2) -0.0052(18) -0.0074(18) 0.005(2)
C9 0.049(2) 0.062(3) 0.054(2) -0.002(2) 0.004(2) -0.002(2)
C10 0.059(3) 0.061(3) 0.069(2) -0.007(2) 0.006(2) 0.008(2)
C11 0.058(3) 0.064(3) 0.069(3) -0.009(2) 0.007(2) 0.005(2)
C12 0.064(3) 0.090(4) 0.053(2) -0.001(2) 0.011(2) -0.001(3)
C13 0.052(3) 0.066(3) 0.054(2) 0.002(2) 0.003(2) 0.001(2)

loop_
_atom_type_symbol
_atom_type_description
_atom_type_scat_dispersion_real
_atom_type_scat_dispersion_imag
_atom_type_scat_source
C C 0.0033 0.0016 'International Tables Vol C Tables 4.2.6.8 and 6.1.1.4'
H H 0.0000 0.0000 'International Tables Vol C Tables 4.2.6.8 and 6.1.1.4'
N N 0.0061 0.0033 'International Tables Vol C Tables 4.2.6.8 and 6.1.1.4'
O O 0.0106 0.0060 'International Tables Vol C Tables 4.2.6.8 and 6.1.1.4'
F F 0.0171 0.0103 'International Tables Vol C Tables 4.2.6.8 and 6.1.1.4'

loop_
_geom_angle_atom_site_label_1
_geom_angle_atom_site_label_2
_geom_angle_atom_site_label_3
_geom_angle
C7 N1 C1 126.5(3)
C7 N1 C4 123.3(3)
C1 N1 C4 102.8(3)
N1 C1 C2 96.1(3)
F1 C2 C1 113.4(3)
F1 C2 C5 122.9(3)
C1 C2 C5 104.6(3)
F1 C2 C3 120.3(4)
C1 C2 C3 103.5(3)
C5 C2 C3 88.1(3)
F1 C2 C4 164.4(4)
C1 C2 C4 82.1(2)
C5 C2 C4 50.4(2)
C3 C2 C4 50.5(2)
C2 C3 C4 79.8(3)
N1 C4 C6 117.7(3)
N1 C4 C5 102.5(3)
C6 C4 C5 124.6(3)
N1 C4 C3 100.6(3)
C6 C4 C3 118.7(3)
C5 C4 C3 86.6(3)
N1 C4 C2 79.0(2)
C6 C4 C2 162.8(3)
C5 C4 C2 49.5(2)
C3 C4 C2 49.7(2)
C2 C5 C4 80.1(3)
O1 C6 O2 125.5(4)
O1 C6 C4 124.4(4)
O2 C6 C4 109.8(3)
O3 C7 N1 120.9(4)
O3 C7 C8 120.0(4)
N1 C7 C8 119.0(3)
C13 C8 C9 119.5(4)
C13 C8 C7 121.2(4)
C9 C8 C7 119.0(3)
C10 C9 C8 120.9(4)
C11 C10 C9 119.5(4)
C12 C11 C10 120.1(4)
C11 C12 C13 120.7(4)
C8 C13 C12 119.3(4)

loop_
_geom_bond_atom_site_label_1
_geom_bond_atom_site_label_2
_geom_bond_distance
F1 C2 1.381(4)
O1 C6 1.201(4)
O2 C6 1.321(4)
O3 C7 1.241(4)
N1 C7 1.341(5)
N1 C1 1.483(4)
N1 C4 1.484(5)
C1 C2 1.518(6)
C2 C5 1.524(5)
C2 C3 1.529(6)
C2 C4 1.975(5)
C3 C4 1.549(5)
C4 C6 1.500(5)
C4 C5 1.545(5)
C7 C8 1.491(5)
C8 C13 1.374(5)
C8 C9 1.384(5)
C9 C10 1.374(5)
C10 C11 1.373(5)
C11 C12 1.369(6)
C12 C13 1.391(6)

loop_
_geom_hbond_atom_site_label_D
_geom_hbond_atom_site_label_H
_geom_hbond_atom_site_label_A
_geom_hbond_distance_DH
_geom_hbond_distance_HA
_geom_hbond_distance_DA
_geom_hbond_angle_DHA
_geom_hbond_site_symmetry_A
O2 H2O O3 0.92(4) 1.78(4) 2.610(4) 149(4) 3_755

loop_
_geom_torsion_atom_site_label_1
_geom_torsion_atom_site_label_2
_geom_torsion_atom_site_label_3
_geom_torsion_atom_site_label_4
_geom_torsion
C7 N1 C1 C2 151.1(4)
C4 N1 C1 C2 0.9(4)
N1 C1 C2 F1 177.5(3)
N1 C1 C2 C5 -46.1(4)
N1 C1 C2 C3 45.5(4)
N1 C1 C2 C4 -0.6(3)
F1 C2 C3 C4 164.6(4)
C1 C2 C3 C4 -67.6(3)
C5 C2 C3 C4 37.0(3)
C7 N1 C4 C6 32.3(5)
C1 N1 C4 C6 -176.2(3)
C7 N1 C4 C5 -108.3(4)
C1 N1 C4 C5 43.2(3)
C7 N1 C4 C3 162.8(3)
C1 N1 C4 C3 -45.7(4)
C7 N1 C4 C2 -152.2(4)
C1 N1 C4 C2 -0.7(3)
C2 C3 C4 N1 65.6(3)
C2 C3 C4 C6 -164.6(4)
C2 C3 C4 C5 -36.5(3)
F1 C2 C5 C4 -162.5(4)
C1 C2 C5 C4 66.4(4)
C3 C2 C5 C4 -37.1(3)
N1 C4 C5 C2 -63.5(3)
C6 C4 C5 C2 159.6(4)
C3 C4 C5 C2 36.6(3)
N1 C4 C6 O1 -125.4(4)
C5 C4 C6 O1 5.8(7)
C3 C4 C6 O1 113.1(5)
C2 C4 C6 O1 69.7(12)
N1 C4 C6 O2 60.5(4)
C5 C4 C6 O2 -168.4(4)
C3 C4 C6 O2 -61.1(5)
C2 C4 C6 O2 -104.5(10)
C1 N1 C7 O3 -152.7(4)
C4 N1 C7 O3 -8.0(6)
C1 N1 C7 C8 31.2(6)
C4 N1 C7 C8 175.8(3)
O3 C7 C8 C13 -132.0(4)
N1 C7 C8 C13 44.2(6)
O3 C7 C8 C9 41.9(6)
N1 C7 C8 C9 -141.9(4)
C13 C8 C9 C10 0.1(6)
C7 C8 C9 C10 -173.9(4)
C8 C9 C10 C11 0.7(6)
C9 C10 C11 C12 -0.6(7)
C10 C11 C12 C13 -0.3(7)
C9 C8 C13 C12 -1.1(6)
C7 C8 C13 C12 172.9(4)
C11 C12 C13 C8 1.2(7)
